data_4073149
loop_
_publ_author_name
'Fandos, Rosa'
'Gallego, Beatriz'
'Otero, Antonio'
'Rodr\'iguez, Ana'
'Ruiz, Mar\'ia Jos\'e'
'Terreros, Pilar'
'Pastor, Cesar'

_publ_section_title
;
 Cationic Titanium Complexes Containing Alkoxide and Carboxylate Pincer
 Ligands; Noninnocent Role of the Anionic Moieties in Their Reactivity
;
_journal_issue 11
_journal_name_full Organometallics
_journal_page_first 2896
_journal_paper_doi 10.1021/om070119h
_journal_volume 26
_journal_year 2007
_chemical_formula_moiety 'C34 H44 N2 O5 Ti2, C19 H3 B F15'
_chemical_formula_sum 'C53 H47 B F15 N2 O5 Ti2'
_chemical_formula_weight 1183.54
_chemical_name_systematic
;
 ?
;
_space_group_IT_number 4
_symmetry_cell_setting monoclinic
_symmetry_space_group_name_Hall 'P 2yb'
_symmetry_space_group_name_H-M 'P 1 21 1'
_atom_sites_solution_hydrogens geom
_atom_sites_solution_primary direct
_atom_sites_solution_secondary difmap
_audit_creation_method SHELXL-97
_cell_angle_alpha 90.00
_cell_angle_beta 92.535(5)
_cell_angle_gamma 90.00
_cell_formula_units_Z 2
_cell_length_a 9.3403(9)
_cell_length_b 13.8911(13)
_cell_length_c 19.3631(19)
_cell_measurement_temperature 100(2)
_cell_volume 2509.8(4)
_computing_cell_refinement 'Bruker SAINT'
_computing_data_collection 'Bruker APEX'
_computing_data_reduction 'Bruker SHELXTL'
_computing_molecular_graphics 'Bruker SHELXTL'
_computing_publication_material 'Bruker SHELXTL'
_computing_structure_refinement 'SHELXL-97 (Sheldrick, 1997)'
_computing_structure_solution 'SHELXS-97 (Sheldrick, 1990)'
_diffrn_ambient_temperature 100(2)
_diffrn_measured_fraction_theta_full 1.000
_diffrn_measured_fraction_theta_max 1.000
_diffrn_measurement_device_type 'CCD area detector'
_diffrn_measurement_method 'omega scan'
_diffrn_radiation_monochromator graphite
_diffrn_radiation_source 'fine-focus sealed tube'
_diffrn_radiation_type MoK\a
_diffrn_radiation_wavelength 0.71073
_diffrn_reflns_av_R_equivalents 0.0940
_diffrn_reflns_av_sigmaI/netI 0.1113
_diffrn_reflns_limit_h_max 11
_diffrn_reflns_limit_h_min -11
_diffrn_reflns_limit_k_max 17
_diffrn_reflns_limit_k_min -15
_diffrn_reflns_limit_l_max 23
_diffrn_reflns_limit_l_min -23
_diffrn_reflns_number 29599
_diffrn_reflns_theta_full 26.00
_diffrn_reflns_theta_max 26.00
_diffrn_reflns_theta_min 1.05
_exptl_absorpt_coefficient_mu 0.425
_exptl_absorpt_correction_T_max 0.9587
_exptl_absorpt_correction_T_min 0.9235
_exptl_absorpt_correction_type empirical
_exptl_absorpt_process_details SADABS
_exptl_crystal_colour red
_exptl_crystal_density_diffrn 1.566
_exptl_crystal_density_method 'not measured'
_exptl_crystal_description prism
_exptl_crystal_F_000 1206
_exptl_crystal_size_max 0.19
_exptl_crystal_size_mid 0.12
_exptl_crystal_size_min 0.10
_refine_diff_density_max 0.322
_refine_diff_density_min -0.537
_refine_diff_density_rms 0.084
_refine_ls_abs_structure_details 'Flack H D (1983), Acta Cryst. A39, 876-881'
_refine_ls_abs_structure_Flack -0.03(3)
_refine_ls_extinction_method none
_refine_ls_goodness_of_fit_ref 0.972
_refine_ls_hydrogen_treatment constr
_refine_ls_matrix_type full
_refine_ls_number_parameters 714
_refine_ls_number_reflns 9611
_refine_ls_number_restraints 1
_refine_ls_restrained_S_all 0.972
_refine_ls_R_factor_all 0.0879
_refine_ls_R_factor_gt 0.0546
_refine_ls_shift/su_max 0.000
_refine_ls_shift/su_mean 0.000
_refine_ls_structure_factor_coef Fsqd
_refine_ls_weighting_details 'calc w=1/[\s^2^(Fo^2^)+(0.0717P)^2^+0.0000P] where P=(Fo^2^+2Fc^2^)/3'
_refine_ls_weighting_scheme calc
_refine_ls_wR_factor_gt 0.1229
_refine_ls_wR_factor_ref 0.1493
_reflns_number_gt 6543
_reflns_number_total 9611
_reflns_threshold_expression >2sigma(I)
_cod_data_source_file om070119h-file002.cif
_cod_data_source_block 12
_cod_original_sg_symbol_H-M P21
_cod_database_code 4073149

loop_
_symmetry_equiv_pos_as_xyz
'x, y, z'
'-x, y+1/2, -z'

loop_
_atom_site_label
_atom_site_type_symbol
_atom_site_fract_x
_atom_site_fract_y
_atom_site_fract_z
_atom_site_U_iso_or_equiv
_atom_site_adp_type
_atom_site_occupancy
_atom_site_symmetry_multiplicity
_atom_site_calc_flag
_atom_site_refinement_flags
Ti1 Ti 0.48454(10) 0.77115(7) 0.38290(5) 0.0220(2) Uani 1 1 d .
Ti2 Ti 0.65390(10) 0.73163(7) 0.22518(5) 0.0212(2) Uani 1 1 d .
O1 O 0.3358(4) 0.8093(3) 0.30684(18) 0.0251(9) Uani 1 1 d .
O2 O 0.5349(4) 0.6624(3) 0.43785(18) 0.0261(9) Uani 1 1 d .
O3 O 0.8425(3) 0.7819(3) 0.24001(17) 0.0222(8) Uani 1 1 d .
O4 O 0.4465(4) 0.7809(3) 0.19907(17) 0.0242(8) Uani 1 1 d .
O5 O 0.6051(3) 0.7433(3) 0.31448(17) 0.0236(8) Uani 1 1 d .
N1 N 0.2869(5) 0.6999(3) 0.4024(2) 0.0265(11) Uani 1 1 d .
N2 N 0.6680(4) 0.8499(3) 0.1544(2) 0.0213(10) Uani 1 1 d .
C1 C 0.1651(6) 0.7183(4) 0.3657(3) 0.0237(12) Uani 1 1 d .
C2 C 0.0386(6) 0.6723(4) 0.3789(3) 0.0301(14) Uani 1 1 d .
H2 H -0.0459 0.6879 0.3543 0.036 Uiso 1 1 calc R
C3 C 0.0403(7) 0.6022(5) 0.4301(3) 0.0371(16) Uani 1 1 d .
H3 H -0.0440 0.5708 0.4404 0.045 Uiso 1 1 calc R
C4 C 0.1668(6) 0.5791(5) 0.4654(3) 0.0340(15) Uani 1 1 d .
H4 H 0.1696 0.5308 0.4987 0.041 Uiso 1 1 calc R
C5 C 0.2910(6) 0.6295(4) 0.4503(3) 0.0275(14) Uani 1 1 d .
C6 C 0.4398(6) 0.6127(5) 0.4782(3) 0.0329(15) Uani 1 1 d .
H6A H 0.4493 0.6349 0.5257 0.040 Uiso 1 1 calc R
H6B H 0.4614 0.5444 0.4775 0.040 Uiso 1 1 calc R
C7 C 0.1872(6) 0.7900(4) 0.3092(3) 0.0272(13) Uani 1 1 d .
H7A H 0.1514 0.7642 0.2651 0.033 Uiso 1 1 calc R
H7B H 0.1355 0.8489 0.3182 0.033 Uiso 1 1 calc R
C8 C 0.4278(6) 0.9365(4) 0.4121(3) 0.0271(13) Uani 1 1 d .
C9 C 0.5661(6) 0.9332(4) 0.3843(3) 0.0255(13) Uani 1 1 d .
C10 C 0.6560(5) 0.8773(4) 0.4309(3) 0.0262(13) Uani 1 1 d .
C11 C 0.5740(6) 0.8494(4) 0.4861(3) 0.0315(14) Uani 1 1 d .
C12 C 0.4328(6) 0.8829(4) 0.4742(3) 0.0311(14) Uani 1 1 d .
C13 C 0.3053(7) 0.9953(5) 0.3829(3) 0.0399(16) Uani 1 1 d .
H13A H 0.2174 0.9723 0.4009 0.060 Uiso 1 1 calc R
H13B H 0.3007 0.9898 0.3335 0.060 Uiso 1 1 calc R
H13C H 0.3192 1.0615 0.3958 0.060 Uiso 1 1 calc R
C14 C 0.6075(7) 0.9812(4) 0.3196(3) 0.0348(15) Uani 1 1 d .
H14A H 0.5284 0.9791 0.2862 0.052 Uiso 1 1 calc R
H14B H 0.6882 0.9485 0.3015 0.052 Uiso 1 1 calc R
H14C H 0.6325 1.0470 0.3293 0.052 Uiso 1 1 calc R
C15 C 0.8101(6) 0.8547(5) 0.4205(4) 0.0462(18) Uani 1 1 d .
H15A H 0.8675 0.9107 0.4307 0.069 Uiso 1 1 calc R
H15B H 0.8215 0.8356 0.3734 0.069 Uiso 1 1 calc R
H15C H 0.8403 0.8031 0.4508 0.069 Uiso 1 1 calc R
C16 C 0.6332(9) 0.7966(5) 0.5480(3) 0.056(2) Uani 1 1 d .
H16A H 0.6801 0.7389 0.5336 0.084 Uiso 1 1 calc R
H16B H 0.5567 0.7800 0.5773 0.084 Uiso 1 1 calc R
H16C H 0.7010 0.8368 0.5731 0.084 Uiso 1 1 calc R
C17 C 0.3081(7) 0.8717(6) 0.5210(3) 0.0499(19) Uani 1 1 d .
H17A H 0.3192 0.8133 0.5471 0.075 Uiso 1 1 calc R
H17B H 0.2201 0.8693 0.4935 0.075 Uiso 1 1 calc R
H17C H 0.3059 0.9255 0.5521 0.075 Uiso 1 1 calc R
C18 C 0.5525(6) 0.8909(4) 0.1227(3) 0.0245(13) Uani 1 1 d .
C19 C 0.5662(6) 0.9672(4) 0.0784(3) 0.0301(14) Uani 1 1 d .
H19 H 0.4862 0.9932 0.0550 0.036 Uiso 1 1 calc R
C20 C 0.7012(6) 1.0045(4) 0.0692(3) 0.0321(14) Uani 1 1 d .
H20 H 0.7123 1.0565 0.0396 0.039 Uiso 1 1 calc R
C21 C 0.8199(6) 0.9650(4) 0.1039(3) 0.0257(13) Uani 1 1 d .
H21 H 0.9109 0.9905 0.0991 0.031 Uiso 1 1 calc R
C22 C 0.7988(5) 0.8870(4) 0.1458(3) 0.0233(12) Uani 1 1 d .
C23 C 0.4147(6) 0.8490(4) 0.1457(3) 0.0257(13) Uani 1 1 d .
H23A H 0.3541 0.8997 0.1627 0.031 Uiso 1 1 calc R
H23B H 0.3639 0.8178 0.1070 0.031 Uiso 1 1 calc R
C24 C 0.9096(6) 0.8365(4) 0.1902(3) 0.0273(13) Uani 1 1 d .
H24A H 0.9664 0.7948 0.1620 0.033 Uiso 1 1 calc R
H24B H 0.9732 0.8832 0.2126 0.033 Uiso 1 1 calc R
C25 C 0.7919(6) 0.5929(4) 0.1947(3) 0.0261(13) Uani 1 1 d .
C26 C 0.6947(6) 0.5664(4) 0.2451(3) 0.0229(12) Uani 1 1 d .
C27 C 0.5529(6) 0.5760(4) 0.2154(3) 0.0271(13) Uani 1 1 d .
C28 C 0.5637(6) 0.6098(4) 0.1465(3) 0.0239(12) Uani 1 1 d .
C29 C 0.7121(6) 0.6230(4) 0.1345(3) 0.0236(13) Uani 1 1 d .
C30 C 0.9515(6) 0.5862(4) 0.2023(3) 0.0293(14) Uani 1 1 d .
H30A H 0.9800 0.5199 0.2005 0.044 Uiso 1 1 calc R
H30B H 0.9836 0.6135 0.2459 0.044 Uiso 1 1 calc R
H30C H 0.9934 0.6211 0.1654 0.044 Uiso 1 1 calc R
C31 C 0.7309(6) 0.5290(4) 0.3160(3) 0.0296(14) Uani 1 1 d .
H31A H 0.6992 0.5740 0.3497 0.044 Uiso 1 1 calc R
H31B H 0.8327 0.5206 0.3218 0.044 Uiso 1 1 calc R
H31C H 0.6840 0.4683 0.3221 0.044 Uiso 1 1 calc R
C32 C 0.4178(6) 0.5517(4) 0.2508(3) 0.0308(14) Uani 1 1 d .
H32A H 0.3424 0.5941 0.2347 0.046 Uiso 1 1 calc R
H32B H 0.4335 0.5589 0.2998 0.046 Uiso 1 1 calc R
H32C H 0.3911 0.4863 0.2404 0.046 Uiso 1 1 calc R
C33 C 0.4435(6) 0.6199(5) 0.0936(3) 0.0336(14) Uani 1 1 d .
H33A H 0.4269 0.5592 0.0709 0.050 Uiso 1 1 calc R
H33B H 0.4680 0.6675 0.0602 0.050 Uiso 1 1 calc R
H33C H 0.3583 0.6395 0.1158 0.050 Uiso 1 1 calc R
C34 C 0.7699(6) 0.6535(5) 0.0666(3) 0.0334(15) Uani 1 1 d .
H34A H 0.8673 0.6745 0.0737 0.050 Uiso 1 1 calc R
H34B H 0.7129 0.7054 0.0475 0.050 Uiso 1 1 calc R
H34C H 0.7662 0.6001 0.0351 0.050 Uiso 1 1 calc R
C35 C 0.3975(5) 0.2740(4) 0.1784(3) 0.0240(12) Uani 1 1 d .
C36 C 0.4729(6) 0.3168(4) 0.1273(3) 0.0276(13) Uani 1 1 d .
C37 C 0.6128(6) 0.3487(4) 0.1353(3) 0.0302(14) Uani 1 1 d .
C38 C 0.6875(6) 0.3350(4) 0.1959(3) 0.0310(14) Uani 1 1 d .
C39 C 0.6205(6) 0.2904(4) 0.2492(3) 0.0274(13) Uani 1 1 d .
C40 C 0.4786(5) 0.2618(4) 0.2383(3) 0.0230(12) Uani 1 1 d .
C41 C 0.1506(5) 0.2084(4) 0.2326(3) 0.0237(13) Uani 1 1 d .
C42 C 0.1183(6) 0.2861(5) 0.2731(3) 0.0279(14) Uani 1 1 d .
C43 C 0.0408(6) 0.2813(5) 0.3319(3) 0.0347(15) Uani 1 1 d .
C44 C -0.0138(6) 0.1932(6) 0.3508(4) 0.046(2) Uani 1 1 d .
C45 C 0.0134(6) 0.1153(5) 0.3127(4) 0.0405(17) Uani 1 1 d .
C46 C 0.0916(6) 0.1234(5) 0.2552(3) 0.0368(16) Uani 1 1 d .
C47 C 0.1334(5) 0.2858(4) 0.1101(2) 0.0196(11) Uani 1 1 d .
C48 C 0.0184(6) 0.2420(4) 0.0743(3) 0.0249(13) Uani 1 1 d .
C49 C -0.0725(6) 0.2876(4) 0.0270(3) 0.0250(13) Uani 1 1 d .
C50 C -0.0560(6) 0.3838(4) 0.0147(3) 0.0267(13) Uani 1 1 d .
C51 C 0.0497(6) 0.4325(4) 0.0507(3) 0.0241(12) Uani 1 1 d .
C52 C 0.1390(5) 0.3836(4) 0.0969(3) 0.0211(12) Uani 1 1 d .
C53 C 0.2892(6) 0.1225(4) 0.1263(3) 0.0310(14) Uani 1 1 d .
H53A H 0.3513 0.0871 0.1579 0.046 Uiso 1 1 calc R
H53B H 0.3390 0.1371 0.0853 0.046 Uiso 1 1 calc R
H53C H 0.2058 0.0846 0.1143 0.046 Uiso 1 1 calc R
B1 B 0.2410(6) 0.2216(5) 0.1624(3) 0.0237(14) Uani 1 1 d .
F1 F 0.4145(3) 0.3267(2) 0.06195(16) 0.0326(8) Uani 1 1 d .
F2 F 0.6767(3) 0.3939(3) 0.08229(18) 0.0393(9) Uani 1 1 d .
F3 F 0.8252(3) 0.3631(3) 0.20479(18) 0.0374(9) Uani 1 1 d .
F4 F 0.6916(3) 0.2738(3) 0.30972(16) 0.0356(8) Uani 1 1 d .
F5 F 0.4228(3) 0.2162(2) 0.29320(15) 0.0295(8) Uani 1 1 d .
F6 F 0.1683(3) 0.3743(2) 0.25717(16) 0.0331(8) Uani 1 1 d .
F7 F 0.0150(4) 0.3609(3) 0.36874(18) 0.0506(11) Uani 1 1 d .
F8 F -0.0912(4) 0.1883(4) 0.4078(2) 0.0659(14) Uani 1 1 d .
F9 F -0.0386(4) 0.0287(3) 0.3318(2) 0.0639(13) Uani 1 1 d .
F10 F 0.1139(4) 0.0392(2) 0.22140(19) 0.0446(10) Uani 1 1 d .
F11 F -0.0095(4) 0.1478(2) 0.08497(18) 0.0361(9) Uani 1 1 d .
F12 F -0.1785(3) 0.2377(2) -0.00698(17) 0.0373(8) Uani 1 1 d .
F13 F -0.1450(3) 0.4286(2) -0.03161(16) 0.0328(8) Uani 1 1 d .
F14 F 0.0642(3) 0.5282(2) 0.04062(16) 0.0305(8) Uani 1 1 d .
F15 F 0.2382(3) 0.4403(2) 0.13003(15) 0.0272(7) Uani 1 1 d .

loop_
_atom_site_aniso_label
_atom_site_aniso_U_11
_atom_site_aniso_U_22
_atom_site_aniso_U_33
_atom_site_aniso_U_23
_atom_site_aniso_U_13
_atom_site_aniso_U_12
Ti1 0.0272(5) 0.0203(5) 0.0183(5) -0.0002(4) -0.0013(4) 0.0005(4)
Ti2 0.0253(5) 0.0193(5) 0.0186(5) 0.0004(4) -0.0019(4) -0.0005(4)
O1 0.027(2) 0.027(2) 0.0209(19) 0.0009(17) -0.0020(15) 0.0038(16)
O2 0.035(2) 0.024(2) 0.0194(19) 0.0061(17) -0.0003(17) 0.0027(17)
O3 0.0268(19) 0.020(2) 0.0199(18) 0.0028(17) -0.0010(15) -0.0016(17)
O4 0.031(2) 0.023(2) 0.0180(18) 0.0053(18) -0.0032(15) 0.0017(18)
O5 0.0244(19) 0.025(2) 0.0210(19) -0.0003(17) -0.0015(15) 0.0005(17)
N1 0.038(3) 0.020(3) 0.022(2) -0.001(2) 0.002(2) 0.002(2)
N2 0.024(2) 0.023(3) 0.017(2) -0.002(2) -0.0010(19) -0.001(2)
C1 0.028(3) 0.020(3) 0.022(3) -0.004(2) 0.000(2) 0.001(2)
C2 0.026(3) 0.040(4) 0.023(3) 0.001(3) 0.003(2) 0.002(3)
C3 0.040(4) 0.040(4) 0.033(3) -0.009(3) 0.013(3) -0.009(3)
C4 0.044(4) 0.034(4) 0.024(3) 0.001(3) 0.006(3) -0.008(3)
C5 0.044(4) 0.024(3) 0.015(3) 0.000(3) 0.007(3) 0.011(3)
C6 0.041(4) 0.031(4) 0.027(3) 0.013(3) 0.003(3) 0.005(3)
C7 0.029(3) 0.027(3) 0.027(3) 0.000(3) 0.000(2) -0.002(2)
C8 0.034(3) 0.019(3) 0.027(3) -0.004(3) -0.001(2) 0.002(3)
C9 0.027(3) 0.021(3) 0.028(3) -0.009(3) 0.000(2) -0.004(2)
C10 0.029(3) 0.018(3) 0.032(3) -0.007(3) -0.006(3) -0.001(2)
C11 0.043(4) 0.027(3) 0.023(3) -0.007(3) -0.015(3) -0.001(3)
C12 0.041(4) 0.030(4) 0.022(3) -0.012(3) 0.003(3) -0.002(3)
C13 0.040(4) 0.032(4) 0.047(4) -0.009(3) -0.006(3) 0.010(3)
C14 0.047(4) 0.027(4) 0.030(3) 0.002(3) -0.003(3) -0.005(3)
C15 0.031(3) 0.042(4) 0.064(5) -0.021(4) -0.009(3) 0.006(3)
C16 0.092(6) 0.045(5) 0.028(4) 0.007(3) -0.028(4) -0.010(4)
C17 0.060(4) 0.057(5) 0.034(4) -0.019(4) 0.016(3) -0.014(4)
C18 0.027(3) 0.027(3) 0.020(3) 0.003(3) 0.003(2) 0.003(3)
C19 0.030(3) 0.033(4) 0.028(3) 0.005(3) 0.004(3) 0.004(3)
C20 0.035(3) 0.027(4) 0.034(4) 0.009(3) 0.005(3) 0.001(3)
C21 0.028(3) 0.021(3) 0.029(3) 0.004(3) 0.002(2) -0.007(2)
C22 0.023(3) 0.022(3) 0.025(3) -0.002(3) 0.003(2) -0.007(2)
C23 0.030(3) 0.025(3) 0.021(3) 0.009(3) -0.004(2) 0.003(2)
C24 0.030(3) 0.030(4) 0.022(3) 0.005(3) -0.004(2) 0.001(3)
C25 0.032(3) 0.021(3) 0.026(3) -0.006(3) 0.003(2) -0.002(2)
C26 0.029(3) 0.014(3) 0.026(3) -0.005(2) 0.001(2) 0.001(2)
C27 0.039(3) 0.021(3) 0.022(3) -0.004(3) 0.001(3) -0.009(3)
C28 0.029(3) 0.021(3) 0.022(3) -0.002(3) 0.004(2) -0.003(2)
C29 0.030(3) 0.022(3) 0.019(3) -0.004(3) 0.003(2) -0.002(2)
C30 0.032(3) 0.028(3) 0.027(3) -0.006(3) 0.000(3) 0.005(3)
C31 0.042(4) 0.020(3) 0.027(3) 0.005(3) -0.004(3) 0.002(3)
C32 0.033(3) 0.031(4) 0.028(3) 0.002(3) 0.001(3) -0.007(3)
C33 0.041(4) 0.036(4) 0.023(3) -0.004(3) -0.007(3) -0.004(3)
C34 0.040(4) 0.043(4) 0.017(3) -0.003(3) 0.002(3) 0.003(3)
C35 0.030(3) 0.016(3) 0.026(3) -0.004(3) 0.004(2) 0.002(3)
C36 0.033(3) 0.030(3) 0.020(3) -0.003(3) -0.007(2) 0.005(3)
C37 0.031(3) 0.029(3) 0.032(3) 0.003(3) 0.009(3) 0.007(3)
C38 0.019(3) 0.029(4) 0.045(4) -0.009(3) -0.001(3) -0.001(3)
C39 0.027(3) 0.032(4) 0.023(3) -0.004(3) 0.002(2) 0.001(3)
C40 0.029(3) 0.019(3) 0.021(3) 0.004(2) 0.003(2) -0.005(2)
C41 0.022(3) 0.023(3) 0.026(3) 0.008(3) -0.004(2) -0.004(2)
C42 0.028(3) 0.032(4) 0.024(3) 0.005(3) 0.001(2) -0.001(3)
C43 0.028(3) 0.055(4) 0.021(3) 0.005(3) 0.001(2) 0.011(3)
C44 0.024(3) 0.075(6) 0.039(4) 0.033(4) 0.006(3) 0.013(3)
C45 0.021(3) 0.046(4) 0.054(4) 0.033(4) 0.004(3) -0.003(3)
C46 0.036(4) 0.029(4) 0.045(4) 0.009(3) -0.004(3) -0.005(3)
C47 0.023(3) 0.020(3) 0.015(3) -0.004(2) 0.001(2) 0.003(2)
C48 0.037(3) 0.015(3) 0.023(3) 0.003(2) 0.001(2) -0.005(2)
C49 0.026(3) 0.021(3) 0.028(3) -0.003(3) -0.007(2) -0.008(2)
C50 0.025(3) 0.035(4) 0.020(3) 0.006(3) -0.001(2) 0.002(3)
C51 0.038(3) 0.016(3) 0.019(3) -0.003(2) 0.005(2) 0.002(2)
C52 0.016(3) 0.028(3) 0.019(3) -0.004(2) -0.003(2) -0.003(2)
C53 0.034(3) 0.024(3) 0.033(3) -0.004(3) -0.010(3) 0.010(3)
B1 0.027(3) 0.020(4) 0.024(3) -0.003(3) -0.002(3) -0.003(3)
F1 0.0292(18) 0.046(2) 0.0229(17) 0.0073(16) 0.0021(14) 0.0025(16)
F2 0.0333(19) 0.040(2) 0.046(2) 0.0097(18) 0.0142(16) 0.0012(16)
F3 0.0227(17) 0.037(2) 0.053(2) 0.0021(18) 0.0016(15) -0.0037(15)
F4 0.0284(17) 0.045(2) 0.0321(18) -0.0043(18) -0.0121(14) 0.0005(16)
F5 0.0270(17) 0.039(2) 0.0225(16) 0.0084(15) -0.0012(13) 0.0031(15)
F6 0.0415(19) 0.026(2) 0.0324(19) 0.0018(16) 0.0073(15) -0.0014(15)
F7 0.050(2) 0.071(3) 0.031(2) 0.003(2) 0.0135(17) 0.022(2)
F8 0.043(2) 0.104(4) 0.053(2) 0.042(3) 0.022(2) 0.020(2)
F9 0.042(2) 0.059(3) 0.091(3) 0.048(3) 0.003(2) -0.015(2)
F10 0.051(2) 0.025(2) 0.057(3) 0.0073(19) -0.0060(18) -0.0136(17)
F11 0.040(2) 0.021(2) 0.045(2) 0.0021(16) -0.0156(16) -0.0065(15)
F12 0.0363(18) 0.033(2) 0.0417(19) -0.0004(17) -0.0162(15) -0.0061(16)
F13 0.0332(18) 0.034(2) 0.0309(19) 0.0069(16) -0.0061(15) 0.0039(15)
F14 0.0375(19) 0.0228(19) 0.0314(19) 0.0029(15) 0.0041(15) 0.0030(15)
F15 0.0277(17) 0.0249(18) 0.0286(18) 0.0024(15) -0.0023(14) -0.0055(14)

loop_
_atom_type_symbol
_atom_type_description
_atom_type_scat_dispersion_real
_atom_type_scat_dispersion_imag
_atom_type_scat_source
C C 0.0033 0.0016 'International Tables Vol C Tables 4.2.6.8 and 6.1.1.4'
H H 0.0000 0.0000 'International Tables Vol C Tables 4.2.6.8 and 6.1.1.4'
B B 0.0013 0.0007 'International Tables Vol C Tables 4.2.6.8 and 6.1.1.4'
N N 0.0061 0.0033 'International Tables Vol C Tables 4.2.6.8 and 6.1.1.4'
O O 0.0106 0.0060 'International Tables Vol C Tables 4.2.6.8 and 6.1.1.4'
F F 0.0171 0.0103 'International Tables Vol C Tables 4.2.6.8 and 6.1.1.4'
Ti Ti 0.2776 0.4457 'International Tables Vol C Tables 4.2.6.8 and 6.1.1.4'

loop_
_geom_angle_atom_site_label_1
_geom_angle_atom_site_label_2
_geom_angle_atom_site_label_3
_geom_angle
O5 Ti1 O2 95.38(16)
O5 Ti1 O1 87.31(15)
O2 Ti1 O1 138.87(16)
O5 Ti1 N1 126.61(17)
O2 Ti1 N1 74.18(17)
O1 Ti1 N1 71.57(16)
O5 Ti1 C10 89.33(18)
O2 Ti1 C10 97.51(18)
O1 Ti1 C10 123.58(18)
N1 Ti1 C10 143.26(18)
O5 Ti1 C9 90.05(18)
O2 Ti1 C9 132.63(18)
O1 Ti1 C9 88.29(17)
N1 Ti1 C9 135.55(18)
C10 Ti1 C9 35.39(19)
O5 Ti1 C11 120.04(19)
O2 Ti1 C11 79.86(19)
O1 Ti1 C11 133.13(18)
N1 Ti1 C11 109.54(19)
C10 Ti1 C11 34.3(2)
C9 Ti1 C11 57.4(2)
O5 Ti1 C12 145.07(19)
O2 Ti1 C12 98.85(19)
O1 Ti1 C12 102.03(18)
N1 Ti1 C12 88.06(18)
C10 Ti1 C12 57.34(19)
C9 Ti1 C12 57.17(19)
C11 Ti1 C12 34.05(19)
O5 Ti1 C8 121.26(19)
O2 Ti1 C8 132.40(18)
O1 Ti1 C8 76.98(17)
N1 Ti1 C8 101.37(19)
C10 Ti1 C8 57.61(19)
C9 Ti1 C8 34.41(18)
C11 Ti1 C8 56.51(19)
C12 Ti1 C8 33.91(19)
O5 Ti2 O3 95.35(15)
O5 Ti2 O4 86.09(14)
O3 Ti2 O4 139.08(16)
O5 Ti2 N2 124.36(17)
O3 Ti2 N2 74.53(16)
O4 Ti2 N2 71.23(15)
O5 Ti2 C26 88.67(18)
O3 Ti2 C26 101.01(18)
O4 Ti2 C26 119.91(17)
N2 Ti2 C26 146.74(18)
O5 Ti2 C27 92.40(18)
O3 Ti2 C27 135.31(18)
O4 Ti2 C27 85.27(18)
N2 Ti2 C27 133.19(18)
C26 Ti2 C27 35.20(19)
O5 Ti2 C29 146.03(18)
O3 Ti2 C29 95.92(17)
O4 Ti2 C29 105.44(16)
N2 Ti2 C29 89.55(18)
C26 Ti2 C29 57.73(19)
C27 Ti2 C29 57.85(18)
O5 Ti2 C28 124.80(17)
O3 Ti2 C28 130.50(17)
O4 Ti2 C28 77.44(17)
N2 Ti2 C28 99.45(17)
C26 Ti2 C28 57.83(19)
C27 Ti2 C28 34.69(18)
C29 Ti2 C28 34.60(17)
O5 Ti2 C25 117.73(18)
O3 Ti2 C25 80.15(17)
O4 Ti2 C25 134.57(17)
N2 Ti2 C25 114.07(18)
C26 Ti2 C25 34.46(18)
C27 Ti2 C25 57.60(19)
C29 Ti2 C25 34.36(18)
C28 Ti2 C25 57.14(18)
C7 O1 Ti1 124.2(3)
C6 O2 Ti1 124.2(3)
C24 O3 Ti2 122.4(3)
C23 O4 Ti2 123.6(3)
Ti2 O5 Ti1 154.6(2)
C1 N1 C5 120.1(5)
C1 N1 Ti1 122.5(4)
C5 N1 Ti1 117.3(4)
C22 N2 C18 119.8(5)
C22 N2 Ti2 117.0(4)
C18 N2 Ti2 123.1(4)
N1 C1 C2 121.9(5)
N1 C1 C7 111.8(5)
C2 C1 C7 126.2(5)
C1 C2 C3 118.4(6)
C4 C3 C2 120.0(6)
C3 C4 C5 118.8(6)
N1 C5 C4 120.6(6)
N1 C5 C6 111.2(5)
C4 C5 C6 128.1(5)
O2 C6 C5 109.1(5)
O1 C7 C1 108.4(4)
C12 C8 C9 108.0(5)
C12 C8 C13 127.2(5)
C9 C8 C13 124.6(5)
C12 C8 Ti1 72.5(3)
C9 C8 Ti1 70.7(3)
C13 C8 Ti1 126.8(4)
C8 C9 C10 107.2(5)
C8 C9 C14 125.4(5)
C10 C9 C14 127.4(5)
C8 C9 Ti1 74.9(3)
C10 C9 Ti1 70.9(3)
C14 C9 Ti1 120.8(4)
C11 C10 C9 107.8(5)
C11 C10 C15 127.4(5)
C9 C10 C15 124.8(5)
C11 C10 Ti1 74.9(3)
C9 C10 Ti1 73.7(3)
C15 C10 Ti1 117.4(4)
C10 C11 C12 108.9(5)
C10 C11 C16 123.7(6)
C12 C11 C16 127.3(6)
C10 C11 Ti1 70.7(3)
C12 C11 Ti1 73.9(3)
C16 C11 Ti1 123.5(4)
C11 C12 C8 108.0(5)
C11 C12 C17 127.4(6)
C8 C12 C17 124.4(6)
C11 C12 Ti1 72.0(3)
C8 C12 Ti1 73.5(3)
C17 C12 Ti1 123.8(4)
N2 C18 C19 121.2(5)
N2 C18 C23 112.5(5)
C19 C18 C23 126.2(5)
C18 C19 C20 118.8(6)
C19 C20 C21 120.3(6)
C22 C21 C20 117.9(5)
N2 C22 C21 122.1(5)
N2 C22 C24 111.1(5)
C21 C22 C24 126.7(5)
O4 C23 C18 108.6(4)
O3 C24 C22 109.4(4)
C26 C25 C29 108.3(5)
C26 C25 C30 125.8(5)
C29 C25 C30 125.8(5)
C26 C25 Ti2 70.8(3)
C29 C25 Ti2 72.4(3)
C30 C25 Ti2 124.6(4)
C25 C26 C27 108.1(5)
C25 C26 C31 126.9(5)
C27 C26 C31 124.9(5)
C25 C26 Ti2 74.7(3)
C27 C26 Ti2 72.7(3)
C31 C26 Ti2 121.3(4)
C28 C27 C26 107.8(5)
C28 C27 C32 126.8(5)
C26 C27 C32 125.4(5)
C28 C27 Ti2 74.2(3)
C26 C27 Ti2 72.1(3)
C32 C27 Ti2 120.7(4)
C27 C28 C29 107.8(5)
C27 C28 C33 126.3(5)
C29 C28 C33 125.6(5)
C27 C28 Ti2 71.1(3)
C29 C28 Ti2 72.3(3)
C33 C28 Ti2 126.9(4)
C25 C29 C28 107.9(5)
C25 C29 C34 127.3(5)
C28 C29 C34 124.5(5)
C25 C29 Ti2 73.3(3)
C28 C29 Ti2 73.1(3)
C34 C29 Ti2 124.4(4)
C40 C35 C36 112.5(5)
C40 C35 B1 123.9(5)
C36 C35 B1 122.2(5)
F1 C36 C35 121.1(5)
F1 C36 C37 114.1(5)
C35 C36 C37 124.7(5)
C38 C37 F2 119.5(5)
C38 C37 C36 120.1(5)
F2 C37 C36 120.4(5)
F3 C38 C37 121.5(6)
F3 C38 C39 119.9(5)
C37 C38 C39 118.6(5)
F4 C39 C38 120.5(5)
F4 C39 C40 121.0(5)
C38 C39 C40 118.4(5)
F5 C40 C35 120.2(4)
F5 C40 C39 114.2(4)
C35 C40 C39 125.6(5)
C42 C41 C46 113.0(5)
C42 C41 B1 121.2(5)
C46 C41 B1 125.7(5)
F6 C42 C41 119.7(4)
F6 C42 C43 115.6(6)
C41 C42 C43 124.7(6)
F7 C43 C42 120.8(6)
F7 C43 C44 120.8(5)
C42 C43 C44 118.4(7)
C45 C44 F8 122.1(7)
C45 C44 C43 119.3(6)
F8 C44 C43 118.6(7)
C44 C45 F9 119.3(6)
C44 C45 C46 120.2(6)
F9 C45 C46 120.5(7)
F10 C46 C45 114.9(6)
F10 C46 C41 120.7(5)
C45 C46 C41 124.4(6)
C52 C47 C48 111.8(5)
C52 C47 B1 128.0(5)
C48 C47 B1 120.2(5)
F11 C48 C49 115.4(5)
F11 C48 C47 119.8(5)
C49 C48 C47 124.8(5)
F12 C49 C50 120.0(5)
F12 C49 C48 120.3(5)
C50 C49 C48 119.7(5)
F13 C50 C51 121.5(5)
F13 C50 C49 119.8(5)
C51 C50 C49 118.7(5)
F14 C51 C50 119.3(5)
F14 C51 C52 121.2(5)
C50 C51 C52 119.5(5)
F15 C52 C51 113.8(5)
F15 C52 C47 120.9(5)
C51 C52 C47 125.3(5)
C53 B1 C41 115.3(5)
C53 B1 C35 101.3(4)
C41 B1 C35 112.2(4)
C53 B1 C47 111.5(4)
C41 B1 C47 104.2(4)
C35 B1 C47 112.7(5)

loop_
_geom_bond_atom_site_label_1
_geom_bond_atom_site_label_2
_geom_bond_distance
Ti1 O5 1.817(3)
Ti1 O2 1.895(4)
Ti1 O1 2.049(4)
Ti1 N1 2.142(5)
Ti1 C10 2.339(5)
Ti1 C9 2.376(6)
Ti1 C11 2.393(5)
Ti1 C12 2.417(6)
Ti1 C8 2.429(6)
Ti2 O5 1.815(3)
Ti2 O3 1.905(3)
Ti2 O4 2.096(3)
Ti2 N2 2.146(4)
Ti2 C26 2.355(6)
Ti2 C27 2.363(6)
Ti2 C29 2.395(5)
Ti2 C28 2.405(5)
Ti2 C25 2.406(6)
O1 C7 1.416(6)
O2 C6 1.392(6)
O3 C24 1.397(6)
O4 C23 1.424(6)
N1 C1 1.340(7)
N1 C5 1.348(7)
N2 C22 1.344(6)
N2 C18 1.344(7)
C1 C2 1.377(8)
C1 C7 1.501(8)
C2 C3 1.389(8)
C3 C4 1.377(9)
C4 C5 1.397(8)
C5 C6 1.487(8)
C8 C12 1.413(8)
C8 C9 1.422(7)
C8 C13 1.496(8)
C9 C10 1.434(8)
C9 C14 1.485(8)
C10 C11 1.398(8)
C10 C15 1.496(8)
C11 C12 1.408(8)
C11 C16 1.491(8)
C12 C17 1.515(8)
C18 C19 1.373(8)
C18 C23 1.498(7)
C19 C20 1.382(8)
C20 C21 1.384(8)
C21 C22 1.373(8)
C22 C24 1.491(7)
C25 C26 1.411(7)
C25 C29 1.418(8)
C25 C30 1.494(7)
C26 C27 1.427(8)
C26 C31 1.492(7)
C27 C28 1.422(7)
C27 C32 1.500(7)
C28 C29 1.427(7)
C28 C33 1.493(8)
C29 C34 1.505(7)
C35 C40 1.367(7)
C35 C36 1.375(8)
C35 B1 1.651(8)
C36 F1 1.363(6)
C36 C37 1.382(8)
C37 C38 1.353(8)
C37 F2 1.363(6)
C38 F3 1.347(6)
C38 C39 1.377(8)
C39 F4 1.340(6)
C39 C40 1.391(7)
C40 F5 1.361(5)
C41 C42 1.374(8)
C41 C46 1.382(8)
C41 B1 1.642(8)
C42 F6 1.352(7)
C42 C43 1.378(8)
C43 F7 1.344(8)
C43 C44 1.381(10)
C44 C45 1.340(10)
C44 F8 1.347(7)
C45 F9 1.355(7)
C45 C46 1.363(9)
C46 F10 1.361(7)
C47 C52 1.384(8)
C47 C48 1.392(7)
C47 B1 1.656(8)
C48 F11 1.353(6)
C48 C49 1.375(7)
C49 F12 1.355(6)
C49 C50 1.367(8)
C50 F13 1.348(6)
C50 C51 1.363(8)
C51 F14 1.351(6)
C51 C52 1.376(7)
C52 F15 1.356(6)
C53 B1 1.616(8)
